data_4001329
loop_
_publ_author_name
'Henderson, Stuart J.'
'Shebanova, Olga'
'Hector, Andrew L.'
'McMillan, Paul F.'
'Weller, Mark T.'

_publ_section_title
;
 Structural Variations in Pyrochlore-Structured Bi2Hf2O7, Bi2Ti2O7and
 Bi2Hf2-xTixO7Solid Solutions as a Function of Composition and Temperature
 by Neutron and X-ray Diffraction and Raman Spectroscopy
;
_journal_issue 7
_journal_name_full 'Chemistry of Materials'
_journal_page_first 1712
_journal_paper_doi 10.1021/cm062864a
_journal_volume 19
_journal_year 2007
_chemical_formula_sum 'Bi2 Hf2 O7'
_chemical_formula_weight 886.93
_chemical_name_systematic ' ?'
_space_group_IT_number 98
_symmetry_cell_setting tetragonal
_symmetry_space_group_name_Hall 'I 4bw 2bw'
_symmetry_space_group_name_H-M 'I 41 2 2'
_audit_creation_date 2006-11-29T13:30
_audit_creation_method 'from EXP file using GSAS2CIF'
_audit_update_record ' 2006-11-29T13:30  Initial CIF as created by GSAS2CIF'
_cell_angle_alpha 90.0
_cell_angle_beta 90.0
_cell_angle_gamma 90.0
_cell_formula_units_Z 4
_cell_length_a 7.689660(32)
_cell_length_b 7.68966
_cell_length_c 10.85169(8)
_cell_volume 641.670(5)
_computing_structure_refinement GSAS
_diffrn_radiation_probe neutron
_exptl_absorpt_correction_T_max 0.58889
_exptl_absorpt_correction_T_min 0.19670
_exptl_absorpt_process_details
;   GSAS Absorption/surface roughness correction: function number 1
 Linear absorption correction
Term =     0.32754    
Correction is refined.
;
_pd_block_id 2006-11-29T13:30|600A|Stuart_Henderson|HRPD
_pd_calc_method 'Rietveld Refinement'
_pd_instr_location ' ?'
_pd_meas_2theta_fixed 168.56
_pd_meas_number_of_points 10988
_pd_phase_name 600
_pd_proc_info_datetime 2006-11-29T13:30:35
_pd_proc_info_excluded_regions ' ?'
_pd_proc_ls_background_function
;   GSAS Background function number 1 with 12 terms.
 Shifted Chebyshev function of 1st kind
      1:   7.555930E-02 2:  -1.186530E-03 3:   7.141660E-04 4:  -9.157660E-04
      5:  -1.764100E-03 6:   5.144530E-04 7:   9.219920E-04 8:  -4.158810E-04
      9:   1.245510E-0410:   6.655810E-0411:  -3.057890E-0412:   1.838370E-05
;
_pd_proc_ls_peak_cutoff 0.00100
_pd_proc_ls_pref_orient_corr
;   March-Dollase
 AXIS  1 Ratio=   0.98303  h= 0.000  k= 0.000  l= 1.000
 Prefered orientation correction range: Min=   0.97465, Max=   1.05269
;
_pd_proc_ls_profile_function
;
 TOF Profile function number 2 with  15 terms
 Profile coefficients for W.I.F. David
 function; a convolution of the
 Ikeda-Carpenter and Pseudo-Voight functions
  W.I.F. David, J. Appl. Cryst., 19,63-64,(1986)
  W.I.F. David - unpublished (1986).
 Peak tails are ignored  where the intensity is below 0.0010 times the peak
   Aniso. broadening axis   0.0   0.0   1.0
;
_pd_proc_ls_prof_R_factor 0.0412
_pd_proc_ls_prof_wR_expected 0.0392
_pd_proc_ls_prof_wR_factor 0.0485
_pd_proc_number_of_points 10988
_pd_spec_mounting ' ?'
_refine_ls_goodness_of_fit_all 1.24
_refine_ls_matrix_type full
_refine_ls_number_parameters 46
_refine_ls_number_restraints 0
_refine_ls_R_Fsqd_factor 0.09258
_refine_ls_shift/su_max 0.08
_refine_ls_shift/su_mean 0.00
_reflns_d_resolution_high 0.828
_reflns_d_resolution_low 2.432
_reflns_limit_h_max 9
_reflns_limit_h_min 0
_reflns_limit_k_max 6
_reflns_limit_k_min 0
_reflns_limit_l_max 13
_reflns_limit_l_min 0
_reflns_number_observed 192
_cod_data_source_file cm062864asi20061203_081335.cif
_cod_data_source_block 600A_publ
_cod_depositor_comments
;
The following automatic conversions were performed:

'_geom_bond_publ_flag' value 'N' changed to 'n' according to
/home/saulius/struct/CIF-dictionaries/cif_core.dic dictionary named
'cif_core.dic' version 2.4.1 from 2010-06-29 (46
times).

'_geom_angle_publ_flag' value 'N' changed to 'n' according
to /home/saulius/struct/CIF-dictionaries/cif_core.dic dictionary
named 'cif_core.dic' version 2.4.1 from 2010-06-29 (66 times).

Automatic conversion script
Id: cif_fix_values 1715 2011-07-08 13:25:40Z adriana 
;
_cod_original_cell_volume 641.670(6)
_cod_original_formula_sum 'Bi2.00 Hf2 O7'
_cod_database_code 4001329
_gsas_exptl_extinct_corr_t_min 1.00000
_gsas_exptl_extinct_corr_t_max 1.00000

loop_
_symmetry_equiv_pos_site_id
_symmetry_equiv_pos_as_xyz
1 +x,+y,+z
2 -y,+x+1/2,+z+1/4
3 -x+1/2,-y+1/2,+z+1/2
4 +y+1/2,-x,+z+3/4
5 -x+1/2,+y,-z+3/4
6 -y,-x,-z
7 +x,-y+1/2,-z+1/4
8 +y+1/2,+x+1/2,-z+1/2
101 +x+1/2,+y+1/2,+z+1/2
102 -y+1/2,+x,+z+3/4
103 -x,-y,+z
104 +y,-x+1/2,+z+1/4
105 -x,+y+1/2,-z+1/4
106 -y+1/2,-x+1/2,-z+1/2
107 +x+1/2,-y,-z+3/4
108 +y,+x,-z

loop_
_atom_site_aniso_label
_atom_site_aniso_U_11
_atom_site_aniso_U_12
_atom_site_aniso_U_13
_atom_site_aniso_U_22
_atom_site_aniso_U_23
_atom_site_aniso_U_33
HF2 0.0370(21) 0.0 0.0134(10) 0.0001(12) 0.0 0.0194(15)
O3 0.0483(20) 0.0175(21) 0.0318(16) 0.0483(20) -0.0318(16) 0.049(4)
O4 0.0407(22) 0.0232(24) -0.0109(15) 0.0407(22) -0.0109(15) 0.050(4)
O5 0.061(4) -0.0374(32) 0.0 0.054(4) 0.0 0.0497(27)
O6 0.0374(24) -0.033(4) 0.0 0.0374(24) 0.0 0.116(5)

loop_
_atom_site_type_symbol
_atom_site_label
_atom_site_fract_x
_atom_site_fract_y
_atom_site_fract_z
_atom_site_occupancy
_atom_site_thermal_displace_type
_atom_site_U_iso_or_equiv
_atom_site_symmetry_multiplicity
Bi BI1 0.2215(8) 0.0366(4) 0.35236(31) 0.5 Uiso 0.0321(13) 16
Hf HF2 0.25 -0.00224(25) 0.875 1.0 Uani 0.01882 8
O O3 0.1997(4) 0.1997(4) 0.0 1.0 Uani 0.04853 8
O O4 -0.1965(4) 0.1965(4) 0.0 1.0 Uani 0.04379 8
O O5 0.0 0.0 0.19993(32) 1.0 Uani 0.05462 8
O O6 0.0 0.0 0.5 1.0 Uani 0.06343 4

loop_
_atom_type_symbol
_atom_type_number_in_cell
_atom_type_scat_length_neutron
_atom_type_scat_source
Bi 8.0 0.8532 International_Tables_Vol_C
Hf 8.0 0.7770 International_Tables_Vol_C
O 28.0 0.5803 International_Tables_Vol_C

loop_
_geom_angle_atom_site_label_1
_geom_angle_atom_site_label_2
_geom_angle_atom_site_label_3
_geom_angle
_geom_angle_site_symmetry_1
_geom_angle_site_symmetry_3
_geom_angle_publ_flag
BI1 BI1 O3 113.9(4) 5_555 7_555 n
BI1 BI1 O5 172.1(6) 5_555 1_555 n
BI1 BI1 O6 88.5(10) 5_555 1_555 n
BI1 BI1 O6 75.7(11) 5_555 4_554 n
O3 BI1 O5 73.74(7) 7_555 1_555 n
O3 BI1 O6 112.24(19) 7_555 1_555 n
O3 BI1 O6 86.90(22) 7_555 4_554 n
O5 BI1 O6 86.65(22) 1_555 1_555 n
O5 BI1 O6 107.34(15) 1_555 4_554 n
O6 BI1 O6 159.20(9) 1_555 4_554 n
O3 HF2 O3 84.50(17) 1_556 5_555 n
O3 HF2 O4 178.59(21) 1_556 102_646 n
O3 HF2 O4 94.25(7) 1_556 103_546 n
O3 HF2 O5 84.94(10) 1_556 4_555 n
O3 HF2 O5 94.36(9) 1_556 6_556 n
O3 HF2 O4 94.25(7) 5_555 102_646 n
O3 HF2 O4 178.59(21) 5_555 103_546 n
O3 HF2 O5 94.36(9) 5_555 4_555 n
O3 HF2 O5 84.94(10) 5_555 6_556 n
O4 HF2 O4 87.00(18) 102_646 103_546 n
O4 HF2 O5 94.51(9) 102_555 4_555 n
O4 HF2 O5 86.18(9) 102_555 6_556 n
O4 HF2 O5 86.18(9) 103_455 4_555 n
O4 HF2 O5 94.51(9) 103_455 6_556 n
O5 HF2 O5 179.06(10) 4_555 6_556 n
BI1 O3 BI1 95.9(4) 7_555 102_554 n
BI1 O3 HF2 108.92(10) 7_555 1_554 n
BI1 O3 HF2 101.66(12) 7_555 104_564 n
BI1 O3 HF2 101.66(12) 102_655 1_554 n
BI1 O3 HF2 108.92(10) 102_655 104_564 n
HF2 O3 HF2 133.71(23) 1_554 104_564 n
HF2 O4 HF2 136.36(23) 103_554 104_564 n
BI1 O5 BI1 92.44(31) 1_555 103_454 n
BI1 O5 HF2 111.85(8) 1_555 2_544 n
BI1 O5 HF2 99.61(11) 1_555 104_564 n
BI1 O5 HF2 99.61(11) 103_555 2_544 n
BI1 O5 HF2 111.85(8) 103_555 104_564 n
HF2 O5 HF2 134.15(18) 2_544 104_564 n
BI1 O6 BI1 120.03(13) 1_555 2_545 n
BI1 O6 BI1 15.73(14) 1_555 5_555 n
BI1 O6 BI1 129.48(10) 1_555 6_556 n
BI1 O6 BI1 94.27(17) 1_555 103_454 n
BI1 O6 BI1 96.99(12) 1_555 104_464 n
BI1 O6 BI1 109.90(5) 1_555 107_455 n
BI1 O6 BI1 106.84(18) 1_555 108_455 n
BI1 O6 BI1 114.43(18) 2_545 5_555 n
BI1 O6 BI1 15.73(14) 2_545 6_556 n
BI1 O6 BI1 96.99(12) 2_545 103_454 n
BI1 O6 BI1 125.58(12) 2_545 104_464 n
BI1 O6 BI1 90.26(13) 2_545 107_455 n
BI1 O6 BI1 109.90(5) 2_545 108_455 n
BI1 O6 BI1 120.03(13) 5_555 6_556 n
BI1 O6 BI1 109.90(5) 5_555 103_454 n
BI1 O6 BI1 90.26(13) 5_555 104_464 n
BI1 O6 BI1 125.58(12) 5_555 107_455 n
BI1 O6 BI1 96.99(12) 5_555 108_455 n
BI1 O6 BI1 106.84(18) 6_556 103_454 n
BI1 O6 BI1 109.90(5) 6_556 104_464 n
BI1 O6 BI1 96.99(12) 6_556 107_455 n
BI1 O6 BI1 94.27(17) 6_556 108_455 n
BI1 O6 BI1 120.03(13) 103_454 104_464 n
BI1 O6 BI1 15.73(14) 103_454 107_455 n
BI1 O6 BI1 129.48(10) 103_454 108_455 n
BI1 O6 BI1 114.43(18) 104_464 107_455 n
BI1 O6 BI1 15.73(14) 104_464 108_455 n
BI1 O6 BI1 120.03(13) 107_455 108_455 n

loop_
_geom_bond_atom_site_label_1
_geom_bond_atom_site_label_2
_geom_bond_distance
_geom_bond_site_symmetry_2
_geom_bond_publ_flag
BI1 BI1 0.659(7) 5_555 n
BI1 BI1 3.5833(32) 102_554 n
BI1 BI1 3.452(13) 103_555 n
BI1 BI1 3.5833(32) 104_555 n
BI1 BI1 3.443(12) 106_555 n
BI1 BI1 3.782(9) 108_556 n
BI1 HF2 3.595(4) 3_554 n
BI1 HF2 3.4261(25) 104_554 n
BI1 O3 2.654(4) 3_555 n
BI1 O3 2.318(4) 7_555 n
BI1 O4 2.848(4) 104_545 n
BI1 O5 2.391(5) 1_555 n
BI1 O6 2.355(6) 1_555 n
BI1 O6 2.429(6) 4_554 n
HF2 BI1 3.595(4) 3_555 n
HF2 BI1 3.595(4) 7_556 n
HF2 BI1 3.4261(25) 102_555 n
HF2 BI1 3.4261(25) 108_556 n
HF2 O3 2.0978(23) 1_556 n
HF2 O3 2.0978(23) 5_555 n
HF2 O4 2.0593(23) 102_555 n
HF2 O4 2.0593(23) 103_556 n
HF2 O5 2.0874(14) 4_555 n
HF2 O5 2.0874(14) 6_556 n
O3 BI1 2.654(4) 3_554 n
O3 BI1 2.318(4) 7_555 n
O3 BI1 2.318(4) 102_554 n
O3 BI1 2.654(4) 106_555 n
O3 HF2 2.0978(23) 1_554 n
O3 HF2 2.0978(23) 104_554 n
O4 BI1 2.848(4) 102_454 n
O4 BI1 2.848(4) 105_555 n
O4 HF2 2.0593(23) 103_554 n
O4 HF2 2.0593(23) 104_554 n
O5 BI1 2.391(5) 1_555 n
O5 BI1 2.391(5) 103_555 n
O5 HF2 2.0874(14) 2_544 n
O5 HF2 2.0874(14) 104_554 n
O6 BI1 2.355(6) 1_555 n
O6 BI1 2.429(6) 2_545 n
O6 BI1 2.429(6) 5_555 n
O6 BI1 2.355(6) 6_556 n
O6 BI1 2.355(6) 103_555 n
O6 BI1 2.429(6) 104_555 n
O6 BI1 2.429(6) 107_455 n
O6 BI1 2.355(6) 108_556 n
